data_7710193
loop_
_publ_author_name
'Dunaj, Tobias'
'Dollberg, Kevin'
'von H\"anisch, Carsten'

_publ_section_title
;
 Binary interpnictogen compounds bearing diaryl bismuth fragments bound to
 all lighter pnictogens
;
_journal_name_full 'Dalton Transactions'
_journal_paper_doi 10.1039/D2DT00472K
_journal_year 2022
_chemical_formula_moiety 'C26 H40 As Bi'
_chemical_formula_sum 'C26 H40 As Bi'
_chemical_formula_weight 636.48
_chemical_properties_physical Air-sensitive,Moisture-sensitive,Light-sensitive
_space_group_crystal_system monoclinic
_space_group_IT_number 14
_space_group_name_Hall '-P 2yn'
_space_group_name_H-M_alt 'P 1 21/n 1'
_atom_sites_solution_hydrogens geom
_atom_sites_solution_primary dual
_audit_creation_date 2020-03-16
_audit_creation_method
;
Olex2 1.2
(compiled 2018.05.29 svn.r3508 for OlexSys, GUI svn.r5506)
;
_audit_update_record
;
2022-02-11 deposited with the CCDC.	2022-04-13 downloaded from the CCDC.
;
_cell_angle_alpha 90
_cell_angle_beta 97.675(16)
_cell_angle_gamma 90
_cell_formula_units_Z 4
_cell_length_a 10.010(2)
_cell_length_b 8.3035(19)
_cell_length_c 30.855(6)
_cell_measurement_reflns_used 30507
_cell_measurement_temperature 100.0
_cell_measurement_theta_max 51.998
_cell_measurement_theta_min 2.664
_cell_volume 2541.6(9)
_computing_molecular_graphics 'Olex2 (Dolomanov et al., 2009)'
_computing_publication_material 'Olex2 (Dolomanov et al., 2009)'
_computing_structure_refinement 'ShelXL (Sheldrick, 2015)'
_computing_structure_solution 'XT (Sheldrick, 2015)'
_diffrn_ambient_temperature 100
_diffrn_detector 'image plate ( 34 cm diameter )'
_diffrn_detector_area_resol_mean 6.67
_diffrn_detector_type 'STOE Imaging Plate'
_diffrn_measured_fraction_theta_full 1.000
_diffrn_measured_fraction_theta_max 1.000
_diffrn_measurement_device '2-circle diffractometer'
_diffrn_measurement_device_type 'STOE IPDS II'
_diffrn_measurement_method 'rotation method, \w scans'
_diffrn_radiation_collimation '0.5 mm, multiple pinhole'
_diffrn_radiation_monochromator 'planar graphite'
_diffrn_radiation_polarisn_norm 0
_diffrn_radiation_probe x-ray
_diffrn_radiation_type MoK\a
_diffrn_radiation_wavelength 0.71073
_diffrn_reflns_av_R_equivalents 0.0281
_diffrn_reflns_av_unetI/netI 0.0182
_diffrn_reflns_Laue_measured_fraction_full 1.000
_diffrn_reflns_Laue_measured_fraction_max 1.000
_diffrn_reflns_limit_h_max 12
_diffrn_reflns_limit_h_min -12
_diffrn_reflns_limit_k_max 10
_diffrn_reflns_limit_k_min -10
_diffrn_reflns_limit_l_max 38
_diffrn_reflns_limit_l_min -38
_diffrn_reflns_number 23780
_diffrn_reflns_point_group_measured_fraction_full 1.000
_diffrn_reflns_point_group_measured_fraction_max 1.000
_diffrn_reflns_theta_full 25.242
_diffrn_reflns_theta_max 25.999
_diffrn_reflns_theta_min 1.332
_diffrn_source 'sealed X-ray tube, 12 x 0.4 mm long-fine focus'
_diffrn_source_current 0.000
_diffrn_source_power 0.000
_diffrn_source_voltage 0
_exptl_absorpt_coefficient_mu 8.238
_exptl_absorpt_correction_T_max 0.7488
_exptl_absorpt_correction_T_min 0.1208
_exptl_absorpt_correction_type sphere
_exptl_absorpt_process_details 'X-Area LANA 1.76.6.0 (STOE, 2019)'
_exptl_crystal_colour orange
_exptl_crystal_colour_primary orange
_exptl_crystal_density_diffrn 1.663
_exptl_crystal_description block
_exptl_crystal_F_000 1248
_exptl_crystal_size_rad 0.0696
_refine_diff_density_max 1.790
_refine_diff_density_min -0.497
_refine_diff_density_rms 0.137
_refine_ls_extinction_method none
_refine_ls_goodness_of_fit_ref 1.071
_refine_ls_hydrogen_treatment constr
_refine_ls_matrix_type full
_refine_ls_number_parameters 265
_refine_ls_number_reflns 4994
_refine_ls_number_restraints 0
_refine_ls_restrained_S_all 1.071
_refine_ls_R_factor_all 0.0284
_refine_ls_R_factor_gt 0.0238
_refine_ls_shift/su_max 0.002
_refine_ls_shift/su_mean 0.000
_refine_ls_structure_factor_coef Fsqd
_refine_ls_weighting_details 'w=1/[\s^2^(Fo^2^)+(0.0449P)^2^+0.0869P] where P=(Fo^2^+2Fc^2^)/3'
_refine_ls_weighting_scheme calc
_refine_ls_wR_factor_gt 0.0629
_refine_ls_wR_factor_ref 0.0641
_reflns_Friedel_coverage 0.000
_reflns_number_gt 4425
_reflns_number_total 4994
_reflns_threshold_expression 'I > 2\s(I)'
_cod_data_source_file d2dt00472k2.cif
_cod_data_source_block tdx002
_cod_original_cell_volume 2541.7(9)
_cod_database_code 7710193
_shelx_shelxl_version_number 2018/3
_shelx_space_group_comment
;
The symmetry employed for this shelxl refinement is uniquely defined
by the following loop, which should always be used as a source of
symmetry information in preference to the above space-group names.
They are only intended as comments.
;
_olex2_refinement_description
;
1. Fixed Uiso
 At 1.2 times of:
  All C(H) groups
 At 1.5 times of:
  All C(H,H,H) groups
2.a Aromatic/amide H refined with riding coordinates:
 C6(H6), C8(H8), C11(H11), C13(H13)
2.b Idealised Me refined as rotating group:
 C15(H15A,H15B,H15C), C16(H16A,H16B,H16C), C17(H17A,H17B,H17C), C18(H18A,H18B,
 H18C), C19(H19A,H19B,H19C), C20(H20A,H20B,H20C), C21(H21A,H21B,H21C), C22(H22A,
 H22B,H22C), C23(H23A,H23B,H23C), C24(H24A,H24B,H24C), C25(H25A,H25B,H25C),
 C26(H26A,H26B,H26C)
;
_olex2_submission_special_instructions 'No special instructions were received'

loop_
_space_group_symop_operation_xyz
'x, y, z'
'-x+1/2, y+1/2, -z+1/2'
'-x, -y, -z'
'x-1/2, -y-1/2, z-1/2'

loop_
_atom_site_label
_atom_site_type_symbol
_atom_site_fract_x
_atom_site_fract_y
_atom_site_fract_z
_atom_site_U_iso_or_equiv
_atom_site_adp_type
_atom_site_occupancy
_atom_site_site_symmetry_order
_atom_site_calc_flag
_atom_site_refinement_flags_posn
_atom_site_refinement_flags_adp
_atom_site_refinement_flags_occupancy
_atom_site_disorder_assembly
_atom_site_disorder_group
As1 As 0.61714(4) 0.58621(5) 0.40986(2) 0.02683(9) Uani 1 1 d . . . . .
Bi1 Bi 0.75353(2) 0.37580(2) 0.36102(2) 0.02552(6) Uani 1 1 d . . . . .
C1 C 0.9297(3) 0.2702(4) 0.40773(12) 0.0270(7) Uani 1 1 d . . . . .
C2 C 0.8857(3) 0.5484(4) 0.32787(11) 0.0252(7) Uani 1 1 d . . . . .
C3 C 0.4516(4) 0.4414(5) 0.40936(12) 0.0321(8) Uani 1 1 d . . . . .
C4 C 0.5669(4) 0.7664(4) 0.36565(12) 0.0312(8) Uani 1 1 d . . . . .
C5 C 0.8747(3) 0.5416(4) 0.28190(11) 0.0281(7) Uani 1 1 d . . . . .
C6 C 0.9644(4) 0.6285(4) 0.26033(12) 0.0301(8) Uani 1 1 d . . . . .
H6 H 0.957024 0.622714 0.229348 0.036 Uiso 1 1 calc R . . . .
C7 C 1.0651(4) 0.7239(5) 0.28301(12) 0.0329(8) Uani 1 1 d . . . . .
C8 C 1.0727(3) 0.7321(5) 0.32806(12) 0.0295(8) Uani 1 1 d . . . . .
H8 H 1.139373 0.798829 0.343835 0.035 Uiso 1 1 calc R . . . .
C9 C 0.9849(4) 0.6448(4) 0.35122(12) 0.0262(7) Uani 1 1 d . . . . .
C10 C 1.0221(4) 0.1796(4) 0.38686(11) 0.0272(7) Uani 1 1 d . . . . .
C11 C 1.1274(4) 0.0996(4) 0.41249(13) 0.0300(8) Uani 1 1 d . . . . .
H11 H 1.189355 0.038948 0.398296 0.036 Uiso 1 1 calc R . . . .
C12 C 1.1449(4) 0.1053(4) 0.45794(13) 0.0295(8) Uani 1 1 d . . . . .
C13 C 1.0519(3) 0.1954(4) 0.47752(11) 0.0280(7) Uani 1 1 d . . . . .
H13 H 1.061094 0.200376 0.508537 0.034 Uiso 1 1 calc R . . . .
C14 C 0.9456(3) 0.2784(4) 0.45344(11) 0.0278(7) Uani 1 1 d . . . . .
C15 C 0.7693(4) 0.4410(5) 0.25528(12) 0.0344(8) Uani 1 1 d . . . . .
H15A H 0.788170 0.326669 0.261147 0.052 Uiso 1 1 calc GR . . . .
H15B H 0.770487 0.462864 0.224125 0.052 Uiso 1 1 calc GR . . . .
H15C H 0.680302 0.467774 0.263201 0.052 Uiso 1 1 calc GR . . . .
C16 C 1.0023(4) 0.6593(5) 0.40035(12) 0.0294(8) Uani 1 1 d . . . . .
H16A H 0.913596 0.662754 0.410425 0.044 Uiso 1 1 calc GR . . . .
H16B H 1.051881 0.758294 0.409196 0.044 Uiso 1 1 calc GR . . . .
H16C H 1.052864 0.566180 0.413370 0.044 Uiso 1 1 calc GR . . . .
C17 C 1.1611(4) 0.8200(5) 0.25906(13) 0.0412(10) Uani 1 1 d . . . . .
H17A H 1.194265 0.751835 0.236861 0.062 Uiso 1 1 calc GR . . . .
H17B H 1.237295 0.856976 0.279934 0.062 Uiso 1 1 calc GR . . . .
H17C H 1.113718 0.913249 0.244880 0.062 Uiso 1 1 calc GR . . . .
C18 C 1.0125(4) 0.1652(5) 0.33775(12) 0.0346(8) Uani 1 1 d . . . . .
H18A H 0.925730 0.116966 0.326143 0.052 Uiso 1 1 calc GR . . . .
H18B H 1.085923 0.096881 0.330258 0.052 Uiso 1 1 calc GR . . . .
H18C H 1.019706 0.272395 0.324970 0.052 Uiso 1 1 calc GR . . . .
C19 C 0.8559(4) 0.3758(4) 0.47875(12) 0.0316(8) Uani 1 1 d . . . . .
H19A H 0.876811 0.350905 0.509970 0.047 Uiso 1 1 calc GR . . . .
H19B H 0.761434 0.349167 0.468724 0.047 Uiso 1 1 calc GR . . . .
H19C H 0.870882 0.490732 0.474068 0.047 Uiso 1 1 calc GR . . . .
C20 C 1.2582(4) 0.0196(5) 0.48543(13) 0.0372(9) Uani 1 1 d . . . . .
H20A H 1.330635 0.096290 0.494944 0.056 Uiso 1 1 calc GR . . . .
H20B H 1.292939 -0.066156 0.468169 0.056 Uiso 1 1 calc GR . . . .
H20C H 1.225056 -0.027384 0.511107 0.056 Uiso 1 1 calc GR . . . .
C21 C 0.6867(4) 0.8799(4) 0.37208(14) 0.0340(9) Uani 1 1 d . . . . .
H21A H 0.704127 0.912445 0.402853 0.051 Uiso 1 1 calc GR . . . .
H21B H 0.666977 0.975531 0.353712 0.051 Uiso 1 1 calc GR . . . .
H21C H 0.766257 0.825176 0.363838 0.051 Uiso 1 1 calc GR . . . .
C22 C 0.5393(4) 0.7165(5) 0.31773(12) 0.0356(9) Uani 1 1 d . . . . .
H22A H 0.621864 0.672628 0.308466 0.053 Uiso 1 1 calc GR . . . .
H22B H 0.509850 0.810582 0.299781 0.053 Uiso 1 1 calc GR . . . .
H22C H 0.468499 0.634220 0.314137 0.053 Uiso 1 1 calc GR . . . .
C23 C 0.4436(4) 0.8526(5) 0.37915(15) 0.0382(9) Uani 1 1 d . . . . .
H23A H 0.365704 0.780085 0.375044 0.057 Uiso 1 1 calc GR . . . .
H23B H 0.424073 0.948937 0.361048 0.057 Uiso 1 1 calc GR . . . .
H23C H 0.462133 0.884055 0.409979 0.057 Uiso 1 1 calc GR . . . .
C24 C 0.3706(4) 0.4102(5) 0.36474(14) 0.0384(9) Uani 1 1 d . . . . .
H24A H 0.332294 0.511713 0.352580 0.058 Uiso 1 1 calc GR . . . .
H24B H 0.297598 0.334191 0.367909 0.058 Uiso 1 1 calc GR . . . .
H24C H 0.429780 0.364503 0.345048 0.058 Uiso 1 1 calc GR . . . .
C25 C 0.3606(4) 0.5190(5) 0.43992(14) 0.0409(10) Uani 1 1 d . . . . .
H25A H 0.412957 0.538354 0.468606 0.061 Uiso 1 1 calc GR . . . .
H25B H 0.285285 0.446547 0.443210 0.061 Uiso 1 1 calc GR . . . .
H25C H 0.325462 0.621466 0.427419 0.061 Uiso 1 1 calc GR . . . .
C26 C 0.5010(4) 0.2813(5) 0.43011(13) 0.0343(9) Uani 1 1 d . . . . .
H26A H 0.566304 0.232796 0.412984 0.052 Uiso 1 1 calc GR . . . .
H26B H 0.424301 0.208223 0.430532 0.052 Uiso 1 1 calc GR . . . .
H26C H 0.544130 0.300127 0.460096 0.052 Uiso 1 1 calc GR . . . .

loop_
_atom_site_aniso_label
_atom_site_aniso_U_11
_atom_site_aniso_U_22
_atom_site_aniso_U_33
_atom_site_aniso_U_23
_atom_site_aniso_U_13
_atom_site_aniso_U_12
As1 0.02625(18) 0.02862(18) 0.02536(18) -0.00186(15) 0.00250(14) 0.00008(14)
Bi1 0.02595(9) 0.02628(9) 0.02393(9) -0.00120(5) 0.00188(5) -0.00137(5)
C1 0.0260(17) 0.0235(17) 0.0314(19) 0.0001(14) 0.0036(14) -0.0026(14)
C2 0.0243(17) 0.0252(18) 0.0259(17) 0.0013(14) 0.0030(13) -0.0007(14)
C3 0.0276(18) 0.036(2) 0.033(2) -0.0001(17) 0.0032(15) -0.0007(16)
C4 0.0301(19) 0.0280(19) 0.035(2) -0.0022(16) 0.0022(15) 0.0012(15)
C5 0.0268(17) 0.0292(19) 0.0271(18) 0.0025(15) -0.0005(14) 0.0047(15)
C6 0.0316(19) 0.034(2) 0.0249(18) 0.0023(14) 0.0040(15) 0.0044(15)
C7 0.0309(19) 0.035(2) 0.032(2) 0.0042(16) 0.0020(15) 0.0040(16)
C8 0.0248(17) 0.0315(19) 0.0307(19) 0.0040(15) -0.0021(14) -0.0017(14)
C9 0.0282(18) 0.0215(17) 0.0283(18) 0.0028(14) 0.0013(14) 0.0031(13)
C10 0.0308(18) 0.0243(18) 0.0267(18) -0.0006(14) 0.0051(14) -0.0028(15)
C11 0.0282(19) 0.0282(18) 0.035(2) -0.0005(15) 0.0078(15) 0.0008(15)
C12 0.0279(18) 0.0282(19) 0.0330(19) 0.0045(15) 0.0065(15) -0.0002(14)
C13 0.0303(18) 0.0295(19) 0.0237(17) 0.0014(15) 0.0022(14) -0.0031(15)
C14 0.0282(18) 0.0275(18) 0.0284(18) 0.0017(14) 0.0070(14) -0.0031(14)
C15 0.038(2) 0.040(2) 0.0252(18) -0.0057(17) 0.0025(15) -0.0029(17)
C16 0.0298(18) 0.0306(19) 0.0266(18) -0.0036(15) -0.0012(15) -0.0038(15)
C17 0.039(2) 0.051(3) 0.034(2) 0.0094(19) 0.0066(17) -0.007(2)
C18 0.043(2) 0.034(2) 0.0278(19) -0.0039(16) 0.0075(16) 0.0071(17)
C19 0.033(2) 0.037(2) 0.0254(18) -0.0009(15) 0.0048(15) 0.0029(15)
C20 0.034(2) 0.041(2) 0.037(2) 0.0092(17) 0.0053(17) 0.0068(17)
C21 0.031(2) 0.032(2) 0.039(2) -0.0020(16) 0.0038(17) -0.0027(15)
C22 0.039(2) 0.035(2) 0.032(2) 0.0042(16) 0.0008(16) 0.0015(17)
C23 0.031(2) 0.036(2) 0.048(2) 0.0031(18) 0.0071(18) 0.0048(16)
C24 0.033(2) 0.044(2) 0.037(2) 0.0008(18) -0.0016(17) -0.0076(18)
C25 0.035(2) 0.046(2) 0.045(2) -0.0021(19) 0.0147(18) 0.0000(18)
C26 0.0314(19) 0.038(2) 0.034(2) 0.0037(17) 0.0056(16) -0.0007(16)

loop_
_atom_type_symbol
_atom_type_description
_atom_type_scat_dispersion_real
_atom_type_scat_dispersion_imag
_atom_type_scat_source
C C 0.0033 0.0016 'International Tables Vol C Tables 4.2.6.8 and 6.1.1.4'
H H 0.0000 0.0000 'International Tables Vol C Tables 4.2.6.8 and 6.1.1.4'
As As 0.0499 2.0058 'International Tables Vol C Tables 4.2.6.8 and 6.1.1.4'
Bi Bi -4.1077 10.2566 'International Tables Vol C Tables 4.2.6.8 and 6.1.1.4'

loop_
_geom_angle_atom_site_label_1
_geom_angle_atom_site_label_2
_geom_angle_atom_site_label_3
_geom_angle
_geom_angle_site_symmetry_1
_geom_angle_site_symmetry_3
_geom_angle_publ_flag
C3 As1 Bi1 94.73(11) . . ?
C4 As1 Bi1 101.15(10) . . ?
C4 As1 C3 107.36(15) . . ?
C1 Bi1 As1 106.94(9) . . ?
C2 Bi1 As1 101.78(9) . . ?
C2 Bi1 C1 94.50(12) . . ?
C10 C1 Bi1 114.3(2) . . ?
C14 C1 Bi1 126.0(3) . . ?
C14 C1 C10 119.5(3) . . ?
C5 C2 Bi1 117.0(2) . . ?
C9 C2 Bi1 122.9(3) . . ?
C9 C2 C5 119.7(3) . . ?
C24 C3 As1 116.1(3) . . ?
C24 C3 C25 109.8(3) . . ?
C24 C3 C26 109.5(3) . . ?
C25 C3 As1 107.1(3) . . ?
C26 C3 As1 106.9(2) . . ?
C26 C3 C25 107.0(3) . . ?
C21 C4 As1 104.4(2) . . ?
C21 C4 C22 109.4(3) . . ?
C21 C4 C23 109.0(3) . . ?
C22 C4 As1 116.5(3) . . ?
C22 C4 C23 110.0(3) . . ?
C23 C4 As1 107.3(3) . . ?
C2 C5 C15 121.8(3) . . ?
C6 C5 C2 119.6(3) . . ?
C6 C5 C15 118.6(3) . . ?
C5 C6 H6 119.2 . . ?
C5 C6 C7 121.6(3) . . ?
C7 C6 H6 119.2 . . ?
C6 C7 C17 121.1(3) . . ?
C8 C7 C6 118.1(3) . . ?
C8 C7 C17 120.7(4) . . ?
C7 C8 H8 119.0 . . ?
C7 C8 C9 122.1(3) . . ?
C9 C8 H8 119.0 . . ?
C2 C9 C8 118.9(3) . . ?
C2 C9 C16 122.9(3) . . ?
C8 C9 C16 118.3(3) . . ?
C1 C10 C18 122.8(3) . . ?
C11 C10 C1 119.0(3) . . ?
C11 C10 C18 118.1(3) . . ?
C10 C11 H11 118.7 . . ?
C12 C11 C10 122.5(3) . . ?
C12 C11 H11 118.7 . . ?
C11 C12 C13 117.0(3) . . ?
C11 C12 C20 122.5(3) . . ?
C13 C12 C20 120.5(3) . . ?
C12 C13 H13 118.6 . . ?
C12 C13 C14 122.7(3) . . ?
C14 C13 H13 118.6 . . ?
C1 C14 C19 123.7(3) . . ?
C13 C14 C1 119.2(3) . . ?
C13 C14 C19 117.1(3) . . ?
C5 C15 H15A 109.5 . . ?
C5 C15 H15B 109.5 . . ?
C5 C15 H15C 109.5 . . ?
H15A C15 H15B 109.5 . . ?
H15A C15 H15C 109.5 . . ?
H15B C15 H15C 109.5 . . ?
C9 C16 H16A 109.5 . . ?
C9 C16 H16B 109.5 . . ?
C9 C16 H16C 109.5 . . ?
H16A C16 H16B 109.5 . . ?
H16A C16 H16C 109.5 . . ?
H16B C16 H16C 109.5 . . ?
C7 C17 H17A 109.5 . . ?
C7 C17 H17B 109.5 . . ?
C7 C17 H17C 109.5 . . ?
H17A C17 H17B 109.5 . . ?
H17A C17 H17C 109.5 . . ?
H17B C17 H17C 109.5 . . ?
C10 C18 H18A 109.5 . . ?
C10 C18 H18B 109.5 . . ?
C10 C18 H18C 109.5 . . ?
H18A C18 H18B 109.5 . . ?
H18A C18 H18C 109.5 . . ?
H18B C18 H18C 109.5 . . ?
C14 C19 H19A 109.5 . . ?
C14 C19 H19B 109.5 . . ?
C14 C19 H19C 109.5 . . ?
H19A C19 H19B 109.5 . . ?
H19A C19 H19C 109.5 . . ?
H19B C19 H19C 109.5 . . ?
C12 C20 H20A 109.5 . . ?
C12 C20 H20B 109.5 . . ?
C12 C20 H20C 109.5 . . ?
H20A C20 H20B 109.5 . . ?
H20A C20 H20C 109.5 . . ?
H20B C20 H20C 109.5 . . ?
C4 C21 H21A 109.5 . . ?
C4 C21 H21B 109.5 . . ?
C4 C21 H21C 109.5 . . ?
H21A C21 H21B 109.5 . . ?
H21A C21 H21C 109.5 . . ?
H21B C21 H21C 109.5 . . ?
C4 C22 H22A 109.5 . . ?
C4 C22 H22B 109.5 . . ?
C4 C22 H22C 109.5 . . ?
H22A C22 H22B 109.5 . . ?
H22A C22 H22C 109.5 . . ?
H22B C22 H22C 109.5 . . ?
C4 C23 H23A 109.5 . . ?
C4 C23 H23B 109.5 . . ?
C4 C23 H23C 109.5 . . ?
H23A C23 H23B 109.5 . . ?
H23A C23 H23C 109.5 . . ?
H23B C23 H23C 109.5 . . ?
C3 C24 H24A 109.5 . . ?
C3 C24 H24B 109.5 . . ?
C3 C24 H24C 109.5 . . ?
H24A C24 H24B 109.5 . . ?
H24A C24 H24C 109.5 . . ?
H24B C24 H24C 109.5 . . ?
C3 C25 H25A 109.5 . . ?
C3 C25 H25B 109.5 . . ?
C3 C25 H25C 109.5 . . ?
H25A C25 H25B 109.5 . . ?
H25A C25 H25C 109.5 . . ?
H25B C25 H25C 109.5 . . ?
C3 C26 H26A 109.5 . . ?
C3 C26 H26B 109.5 . . ?
C3 C26 H26C 109.5 . . ?
H26A C26 H26B 109.5 . . ?
H26A C26 H26C 109.5 . . ?
H26B C26 H26C 109.5 . . ?

loop_
_geom_bond_atom_site_label_1
_geom_bond_atom_site_label_2
_geom_bond_distance
_geom_bond_site_symmetry_2
_geom_bond_publ_flag
As1 Bi1 2.7815(6) . ?
As1 C3 2.046(4) . ?
As1 C4 2.042(4) . ?
Bi1 C1 2.298(4) . ?
Bi1 C2 2.283(3) . ?
C1 C10 1.412(5) . ?
C1 C14 1.400(5) . ?
C2 C5 1.409(5) . ?
C2 C9 1.398(5) . ?
C3 C24 1.524(5) . ?
C3 C25 1.537(5) . ?
C3 C26 1.529(5) . ?
C4 C21 1.518(5) . ?
C4 C22 1.525(5) . ?
C4 C23 1.532(5) . ?
C5 C6 1.389(5) . ?
C5 C15 1.502(5) . ?
C6 H6 0.9500 . ?
C6 C7 1.394(5) . ?
C7 C8 1.383(5) . ?
C7 C17 1.515(5) . ?
C8 H8 0.9500 . ?
C8 C9 1.406(5) . ?
C9 C16 1.508(5) . ?
C10 C11 1.398(5) . ?
C10 C18 1.510(5) . ?
C11 H11 0.9500 . ?
C11 C12 1.391(5) . ?
C12 C13 1.394(5) . ?
C12 C20 1.502(5) . ?
C13 H13 0.9500 . ?
C13 C14 1.395(5) . ?
C14 C19 1.503(5) . ?
C15 H15A 0.9800 . ?
C15 H15B 0.9800 . ?
C15 H15C 0.9800 . ?
C16 H16A 0.9800 . ?
C16 H16B 0.9800 . ?
C16 H16C 0.9800 . ?
C17 H17A 0.9800 . ?
C17 H17B 0.9800 . ?
C17 H17C 0.9800 . ?
C18 H18A 0.9800 . ?
C18 H18B 0.9800 . ?
C18 H18C 0.9800 . ?
C19 H19A 0.9800 . ?
C19 H19B 0.9800 . ?
C19 H19C 0.9800 . ?
C20 H20A 0.9800 . ?
C20 H20B 0.9800 . ?
C20 H20C 0.9800 . ?
C21 H21A 0.9800 . ?
C21 H21B 0.9800 . ?
C21 H21C 0.9800 . ?
C22 H22A 0.9800 . ?
C22 H22B 0.9800 . ?
C22 H22C 0.9800 . ?
C23 H23A 0.9800 . ?
C23 H23B 0.9800 . ?
C23 H23C 0.9800 . ?
C24 H24A 0.9800 . ?
C24 H24B 0.9800 . ?
C24 H24C 0.9800 . ?
C25 H25A 0.9800 . ?
C25 H25B 0.9800 . ?
C25 H25C 0.9800 . ?
C26 H26A 0.9800 . ?
C26 H26B 0.9800 . ?
C26 H26C 0.9800 . ?
